data_7031444
loop_
_publ_author_name
'Phillips, Nicholas'
'Tang, Christina Y.'
'Tirfoin, R\'emi'
'Kelly, Michael J.'
'Thompson, Amber L.'
'Gutmann, Matthias J.'
'Aldridge, Simon'

_publ_section_title
;
 Modulating reactivity in iridium bis(N-heterocyclic carbene) complexes:
 influence of ring size on E-H bond activation chemistry.
;
_journal_issue 32
_journal_name_full 'Dalton transactions (Cambridge, England : 2003)'
_journal_page_first 12288
_journal_page_last 12298
_journal_paper_doi 10.1039/c4dt01398k
_journal_volume 43
_journal_year 2014
_chemical_formula_moiety 'C54 H76 Cl1 Ir1 N4 O1'
_chemical_formula_sum 'C54 H76 Cl Ir N4 O'
_chemical_formula_weight 1024.90
_chemical_melting_point ?
_space_group_IT_number 14
_symmetry_cell_setting monoclinic
_symmetry_space_group_name_Hall '-P 2ybc'
_symmetry_space_group_name_H-M 'P 1 21/c 1'
_atom_sites_solution_hydrogens difmap
_atom_sites_solution_primary direct
_audit_creation_date 14-05-02
_audit_creation_method CRYSTALS_ver_14.40
_cell_angle_alpha 90
_cell_angle_beta 96.00
_cell_angle_gamma 90
_cell_formula_units_Z 4
_cell_length_a 17.3193(2)
_cell_length_b 18.8464(2)
_cell_length_c 15.1207(1)
_cell_measurement_reflns_used 11413
_cell_measurement_temperature 150
_cell_measurement_theta_max 27
_cell_measurement_theta_min 5
_cell_volume 4908.46(8)
_computing_cell_refinement 'DENZO/SCALEPACK (Otwinowski & Minor, 1997)'
_computing_data_collection 'COLLECT (Nonius, 2001).'
_computing_data_reduction 'DENZO/SCALEPACK (Otwinowski & Minor, 1997)'
_computing_molecular_graphics 'CAMERON (Watkin et al., 1996)'
_computing_publication_material 'CRYSTALS (Betteridge et al., 2003)'
_computing_structure_refinement 'CRYSTALS (Betteridge et al., 2003)'
_computing_structure_solution 'SIR92 (Altomare et al., 1994)'
_diffrn_ambient_temperature 150
_diffrn_measured_fraction_theta_full 0.993
_diffrn_measured_fraction_theta_max 0.992
_diffrn_measurement_device Area
_diffrn_measurement_device_type 'Nonius KappaCCD'
_diffrn_measurement_method \w
_diffrn_radiation_monochromator graphite
_diffrn_radiation_type 'Mo K\a'
_diffrn_radiation_wavelength 0.71073
_diffrn_reflns_av_R_equivalents 0.050
_diffrn_reflns_limit_h_max 22
_diffrn_reflns_limit_h_min -22
_diffrn_reflns_limit_k_max 24
_diffrn_reflns_limit_k_min -24
_diffrn_reflns_limit_l_max 19
_diffrn_reflns_limit_l_min -19
_diffrn_reflns_number 69693
_diffrn_reflns_theta_full 26.917
_diffrn_reflns_theta_max 27.466
_diffrn_reflns_theta_min 5.098
_diffrn_standards_number 0
_exptl_absorpt_coefficient_mu 2.816
_exptl_absorpt_correction_T_max 0.67
_exptl_absorpt_correction_T_min 0.60
_exptl_absorpt_correction_type multi-scan
_exptl_absorpt_process_details 'DENZO/SCALEPACK (Otwinowski & Minor, 1997)'
_exptl_crystal_colour orange
_exptl_crystal_density_diffrn 1.387
_exptl_crystal_density_meas ?
_exptl_crystal_density_method 'not measured'
_exptl_crystal_description block
_exptl_crystal_F_000 2120
_exptl_crystal_size_max 0.240
_exptl_crystal_size_mid 0.200
_exptl_crystal_size_min 0.140
_refine_diff_density_max 3.01
_refine_diff_density_min -1.54
_refine_ls_extinction_method None
_refine_ls_goodness_of_fit_ref 0.9719
_refine_ls_hydrogen_treatment constr
_refine_ls_matrix_type full
_refine_ls_number_parameters 550
_refine_ls_number_reflns 11166
_refine_ls_number_restraints 0
_refine_ls_R_factor_all 0.0659
_refine_ls_R_factor_gt 0.0356
_refine_ls_shift/su_max 0.0008328
_refine_ls_shift/su_mean 0.0000189
_refine_ls_structure_factor_coef Fsqd
_refine_ls_weighting_details
;
 Method, part 1, Chebychev polynomial, (Watkin, 1994, Prince, 1982) 
 [weight] = 1.0/[A~0~*T~0~(x)+A~1~*T~1~(x) ... +A~n-1~]*T~n-1~(x)] 
 where A~i~ are the Chebychev coefficients listed below and x= Fcalc/Fmax 
 Method = Robust Weighting (Prince, 1982) 
 W = [weight] * [1-(deltaF/6*sigmaF)^2^]^2^ 
 A~i~ are: 
 2.86 2.56 0.630 
;
_refine_ls_weighting_scheme calc
_refine_ls_wR_factor_all 0.0745
_refine_ls_wR_factor_gt 0.0566
_refine_ls_wR_factor_ref 0.0745
_reflns_limit_h_max 22
_reflns_limit_h_min 0
_reflns_limit_k_max 0
_reflns_limit_k_min -24
_reflns_limit_l_max 19
_reflns_limit_l_min -19
_reflns_number_gt 8087
_reflns_number_total 11168
_reflns_threshold_expression I>2.0\s(I)
_oxford_diffrn_Wilson_B_factor 0.00
_oxford_diffrn_Wilson_scale 0.00
_oxford_refine_ls_r_factor_ref 0.0659
_oxford_refine_ls_scale 0.077498(8)
_oxford_reflns_number_all 11167
_oxford_reflns_threshold_expression_ref I>-3.0\s(I)
_oxford_structure_analysis_title 004npir11
_cod_data_source_file c4dt01398k1.cif
_cod_data_source_block 2.OEt2
_cod_depositor_comments
;
The following automatic conversions were performed:

'_chemical_melting_point' value 'not measured' was changed to '?' -
the value is undefined or not given.

Automatic conversion script
Id: cif_fix_values 2281 2013-09-26 08:29:07Z andrius 

 Adding full bibliography for 7031443--7031451.cif.

The following automatic conversions were performed:

'_exptl_crystal_density_meas' value 'not measured' was changed to '?'
- the value is perceived as not measured.

Automatic conversion script
Id: cif_fix_values 3008 2015-01-20 13:52:24Z robertas 
;
_cod_original_cell_volume 4908.44(8)
_cod_original_sg_symbol_Hall '-P 2ybc '
_cod_original_sg_symbol_H-M 'P 1 21/c 1 '
_cod_original_formula_sum 'C54 H76 Cl1 Ir1 N4 O1'
_cod_database_code 7031444

loop_
_symmetry_equiv_pos_as_xyz
x,y,z
-x,-y,-z
-x,y+1/2,-z+1/2
x,-y+1/2,z+1/2

loop_
_atom_site_label
_atom_site_type_symbol
_atom_site_fract_x
_atom_site_fract_y
_atom_site_fract_z
_atom_site_U_iso_or_equiv
_atom_site_occupancy
_atom_site_adp_type
_atom_site_refinement_flags_posn
Ir1 Ir 0.309089(11) 0.427136(10) 0.733999(12) 0.0196 1.0000 Uani .
Cl2 Cl 0.36250(7) 0.43849(6) 0.59683(7) 0.0297 1.0000 Uani .
C55 C 0.2286(3) 0.3908(3) 0.8217(3) 0.0279 1.0000 Uani .
C56 C 0.2940(3) 0.4225(3) 0.8719(3) 0.0247 1.0000 Uani .
C58 C 0.2845(3) 0.4881(3) 0.9268(3) 0.0312 1.0000 Uani .
C51 C 0.2578(4) 0.4727(3) 1.0189(4) 0.0395 1.0000 Uani .
C57 C 0.1475(3) 0.4188(3) 0.8181(3) 0.0319 1.0000 Uani .
C54 C 0.3094(3) 0.5373(2) 0.7348(4) 0.0234 1.0000 Uani .
N9 N 0.2508(2) 0.5857(2) 0.7305(3) 0.0263 1.0000 Uani .
C53 C 0.2766(3) 0.6584(3) 0.7108(4) 0.0348 1.0000 Uani .
C11 C 0.3630(3) 0.6535(3) 0.7408(4) 0.0350 1.0000 Uani .
N12 N 0.3762(2) 0.5760(3) 0.7336(3) 0.0255 1.0000 Uani .
C52 C 0.4538(3) 0.5564(2) 0.7187(3) 0.0258 1.0000 Uani .
C14 C 0.5066(3) 0.5303(3) 0.7871(3) 0.0264 1.0000 Uani .
C15 C 0.4820(3) 0.5118(3) 0.8774(3) 0.0372 1.0000 Uani .
C16 C 0.5840(3) 0.5219(3) 0.7720(4) 0.0318 1.0000 Uani .
C17 C 0.6094(3) 0.5388(3) 0.6905(4) 0.0345 1.0000 Uani .
C18 C 0.5554(3) 0.5633(3) 0.6231(3) 0.0360 1.0000 Uani .
C19 C 0.4785(3) 0.5726(3) 0.6352(3) 0.0305 1.0000 Uani .
C20 C 0.4237(4) 0.6003(3) 0.5590(4) 0.0444 1.0000 Uani .
C21 C 0.1687(3) 0.5737(3) 0.7211(3) 0.0272 1.0000 Uani .
C22 C 0.1245(3) 0.6008(3) 0.7859(4) 0.0309 1.0000 Uani .
C23 C 0.1328(3) 0.5414(3) 0.6441(3) 0.0313 1.0000 Uani .
C24 C 0.1776(4) 0.5199(3) 0.5687(4) 0.0399 1.0000 Uani .
C25 C 0.0534(3) 0.5297(3) 0.6390(4) 0.0352 1.0000 Uani .
C26 C 0.0086(3) 0.5503(3) 0.7054(4) 0.0388 1.0000 Uani .
C27 C -0.0770(4) 0.5323(3) 0.6999(5) 0.0513 1.0000 Uani .
C28 C 0.3230(3) 0.3204(2) 0.7107(3) 0.0240 1.0000 Uani .
N29 N 0.3892(2) 0.2841(2) 0.7265(3) 0.0244 1.0000 Uani .
C30 C 0.4553(3) 0.3021(3) 0.7892(3) 0.0246 1.0000 Uani .
C31 C 0.4526(3) 0.2831(3) 0.8785(3) 0.0280 1.0000 Uani .
C32 C 0.3825(3) 0.2473(3) 0.9097(4) 0.0357 1.0000 Uani .
C33 C 0.5185(3) 0.2938(3) 0.9379(3) 0.0310 1.0000 Uani .
C34 C 0.5863(3) 0.3213(3) 0.9097(4) 0.0328 1.0000 Uani .
C35 C 0.5874(3) 0.3380(3) 0.8210(4) 0.0322 1.0000 Uani .
C36 C 0.5223(3) 0.3287(3) 0.7595(4) 0.0290 1.0000 Uani .
C37 C 0.5285(3) 0.3457(3) 0.6628(4) 0.0396 1.0000 Uani .
C38 C 0.6585(4) 0.3292(4) 0.9748(4) 0.0501 1.0000 Uani .
C39 C 0.3882(3) 0.2127(3) 0.6870(4) 0.0335 1.0000 Uani .
C40 C 0.3052(3) 0.2076(3) 0.6421(4) 0.0328 1.0000 Uani .
N41 N 0.2720(2) 0.2772(2) 0.6633(3) 0.0270 1.0000 Uani .
C42 C 0.1906(3) 0.2897(3) 0.6372(3) 0.0272 1.0000 Uani .
C43 C 0.1658(3) 0.3224(3) 0.5564(4) 0.0299 1.0000 Uani .
C44 C 0.2217(3) 0.3391(3) 0.4893(3) 0.0358 1.0000 Uani .
C45 C 0.0871(3) 0.3359(3) 0.5360(3) 0.0323 1.0000 Uani .
C46 C 0.0324(3) 0.3156(3) 0.5907(4) 0.0368 1.0000 Uani .
C47 C 0.0580(3) 0.2762(3) 0.6668(4) 0.0363 1.0000 Uani .
C48 C 0.1357(3) 0.2621(3) 0.6903(4) 0.0321 1.0000 Uani .
C49 C 0.1593(4) 0.2155(3) 0.7694(4) 0.0447 1.0000 Uani .
C50 C 0.1452(4) 0.3816(4) 0.9835(4) 0.0521 1.0000 Uani .
O1 O 0.8265(3) 0.3076(2) 0.7490(3) 0.0583 1.0000 Uani .
C2 C 0.1021(3) 0.3846(4) 0.8898(4) 0.0440 1.0000 Uani .
C3 C 0.0449(3) 0.5880(3) 0.7770(4) 0.0363 1.0000 Uani .
C4 C 0.1594(4) 0.6427(3) 0.8657(4) 0.0418 1.0000 Uani .
C5 C 0.1728(4) 0.4525(4) 1.0222(4) 0.0558 1.0000 Uani .
C6 C -0.0518(3) 0.3351(4) 0.5703(5) 0.0515 1.0000 Uani .
C7 C 0.6944(4) 0.5340(4) 0.6755(5) 0.0539 1.0000 Uani .
C8 C 0.7847(4) 0.3625(4) 0.7008(5) 0.0581 1.0000 Uani .
C9 C 0.7383(4) 0.3305(4) 0.6223(6) 0.0671 1.0000 Uani .
C10 C 0.8767(6) 0.3341(5) 0.8217(6) 0.0828 1.0000 Uani .
C13 C 0.9098(6) 0.2724(5) 0.8757(6) 0.0980 1.0000 Uani .
H551 H 0.2298 0.3389 0.8249 0.0340 1.0000 Uiso R
H561 H 0.3300 0.3887 0.9022 0.0299 1.0000 Uiso R
H581 H 0.3343 0.5128 0.9343 0.0382 1.0000 Uiso R
H582 H 0.2458 0.5187 0.8941 0.0377 1.0000 Uiso R
H511 H 0.2898 0.4340 1.0457 0.0477 1.0000 Uiso R
H512 H 0.2682 0.5153 1.0546 0.0479 1.0000 Uiso R
H571 H 0.1496 0.4700 0.8278 0.0380 1.0000 Uiso R
H572 H 0.1214 0.4087 0.7591 0.0379 1.0000 Uiso R
H531 H 0.2493 0.6931 0.7448 0.0419 1.0000 Uiso R
H532 H 0.2671 0.6689 0.6473 0.0417 1.0000 Uiso R
H112 H 0.3750 0.6693 0.8022 0.0428 1.0000 Uiso R
H111 H 0.3939 0.6804 0.7024 0.0430 1.0000 Uiso R
H152 H 0.5269 0.4994 0.9173 0.0558 1.0000 Uiso R
H151 H 0.4461 0.4725 0.8716 0.0561 1.0000 Uiso R
H153 H 0.4568 0.5524 0.9014 0.0561 1.0000 Uiso R
H161 H 0.6195 0.5045 0.8171 0.0388 1.0000 Uiso R
H181 H 0.5717 0.5733 0.5680 0.0430 1.0000 Uiso R
H201 H 0.4378 0.5803 0.5042 0.0671 1.0000 Uiso R
H202 H 0.3711 0.5867 0.5668 0.0671 1.0000 Uiso R
H203 H 0.4276 0.6513 0.5560 0.0672 1.0000 Uiso R
H243 H 0.1419 0.5084 0.5170 0.0602 1.0000 Uiso R
H241 H 0.2090 0.4788 0.5868 0.0602 1.0000 Uiso R
H242 H 0.2110 0.5584 0.5549 0.0603 1.0000 Uiso R
H251 H 0.0290 0.5071 0.5882 0.0420 1.0000 Uiso R
H273 H -0.0976 0.5494 0.7519 0.0772 1.0000 Uiso R
H271 H -0.0845 0.4820 0.6968 0.0773 1.0000 Uiso R
H272 H -0.1051 0.5539 0.6491 0.0773 1.0000 Uiso R
H321 H 0.3907 0.2396 0.9724 0.0542 1.0000 Uiso R
H322 H 0.3748 0.2018 0.8805 0.0544 1.0000 Uiso R
H323 H 0.3373 0.2765 0.8956 0.0541 1.0000 Uiso R
H331 H 0.5175 0.2816 0.9979 0.0372 1.0000 Uiso R
H351 H 0.6328 0.3561 0.8009 0.0389 1.0000 Uiso R
H371 H 0.5450 0.3938 0.6564 0.0593 1.0000 Uiso R
H373 H 0.5658 0.3146 0.6399 0.0592 1.0000 Uiso R
H372 H 0.4790 0.3388 0.6286 0.0594 1.0000 Uiso R
H382 H 0.7036 0.3344 0.9437 0.0750 1.0000 Uiso R
H381 H 0.6645 0.2881 1.0125 0.0752 1.0000 Uiso R
H383 H 0.6535 0.3704 1.0110 0.0753 1.0000 Uiso R
H391 H 0.3988 0.1763 0.7322 0.0398 1.0000 Uiso R
H392 H 0.4253 0.2083 0.6439 0.0400 1.0000 Uiso R
H401 H 0.2769 0.1688 0.6667 0.0401 1.0000 Uiso R
H402 H 0.3043 0.2016 0.5777 0.0401 1.0000 Uiso R
H441 H 0.2008 0.3744 0.4476 0.0541 1.0000 Uiso R
H443 H 0.2310 0.2967 0.4565 0.0543 1.0000 Uiso R
H442 H 0.2706 0.3552 0.5183 0.0541 1.0000 Uiso R
H451 H 0.0706 0.3599 0.4832 0.0391 1.0000 Uiso R
H471 H 0.0214 0.2591 0.7030 0.0440 1.0000 Uiso R
H491 H 0.1227 0.2213 0.8120 0.0670 1.0000 Uiso R
H493 H 0.1595 0.1667 0.7507 0.0671 1.0000 Uiso R
H492 H 0.2107 0.2280 0.7965 0.0670 1.0000 Uiso R
H502 H 0.1912 0.3508 0.9819 0.0620 1.0000 Uiso R
H501 H 0.1100 0.3603 1.0231 0.0622 1.0000 Uiso R
H22 H 0.0893 0.3359 0.8708 0.0530 1.0000 Uiso R
H21 H 0.0550 0.4114 0.8921 0.0530 1.0000 Uiso R
H31 H 0.0146 0.6049 0.8201 0.0440 1.0000 Uiso R
H41 H 0.1348 0.6295 0.9176 0.0631 1.0000 Uiso R
H42 H 0.2141 0.6339 0.8761 0.0629 1.0000 Uiso R
H43 H 0.1511 0.6928 0.8550 0.0630 1.0000 Uiso R
H52 H 0.1638 0.4519 1.0848 0.0669 1.0000 Uiso R
H51 H 0.1405 0.4891 0.9901 0.0671 1.0000 Uiso R
H62 H -0.0838 0.2964 0.5854 0.0783 1.0000 Uiso R
H61 H -0.0631 0.3452 0.5078 0.0780 1.0000 Uiso R
H63 H -0.0638 0.3763 0.6040 0.0782 1.0000 Uiso R
H72 H 0.7001 0.5067 0.6230 0.0811 1.0000 Uiso R
H73 H 0.7231 0.5108 0.7249 0.0810 1.0000 Uiso R
H71 H 0.7155 0.5808 0.6690 0.0810 1.0000 Uiso R
H81 H 0.7502 0.3860 0.7391 0.0700 1.0000 Uiso R
H82 H 0.8214 0.3973 0.6806 0.0701 1.0000 Uiso R
H92 H 0.7064 0.3667 0.5915 0.1009 1.0000 Uiso R
H93 H 0.7053 0.2934 0.6419 0.1010 1.0000 Uiso R
H91 H 0.7734 0.3106 0.5829 0.1009 1.0000 Uiso R
H102 H 0.8472 0.3644 0.8587 0.0991 1.0000 Uiso R
H101 H 0.9187 0.3619 0.7997 0.0990 1.0000 Uiso R
H132 H 0.9479 0.2894 0.9221 0.1470 1.0000 Uiso R
H131 H 0.8686 0.2480 0.9018 0.1469 1.0000 Uiso R
H133 H 0.9341 0.2402 0.8376 0.1471 1.0000 Uiso R

loop_
_atom_site_aniso_label
_atom_site_aniso_U_11
_atom_site_aniso_U_22
_atom_site_aniso_U_33
_atom_site_aniso_U_23
_atom_site_aniso_U_13
_atom_site_aniso_U_12
Ir1 0.02371(8) 0.01518(7) 0.01979(8) 0.00077(9) 0.00138(6) 0.00017(9)
Cl2 0.0397(7) 0.0272(7) 0.0233(5) -0.0003(5) 0.0080(5) -0.0023(5)
C55 0.030(3) 0.025(2) 0.029(3) 0.003(2) 0.006(2) -0.002(2)
C56 0.031(2) 0.021(2) 0.022(2) 0.001(2) 0.0036(18) -0.003(2)
C58 0.042(3) 0.024(3) 0.030(3) -0.001(2) 0.010(2) -0.001(2)
C51 0.053(4) 0.038(3) 0.029(3) -0.001(2) 0.012(3) -0.004(3)
C57 0.022(2) 0.033(3) 0.040(3) 0.007(2) 0.000(2) 0.004(2)
C54 0.030(2) 0.019(2) 0.021(2) 0.000(2) -0.0005(17) -0.003(2)
N9 0.028(2) 0.015(2) 0.035(2) 0.0008(17) 0.0012(18) 0.0046(17)
C53 0.043(3) 0.014(2) 0.048(3) 0.000(2) 0.008(3) -0.004(2)
C11 0.034(3) 0.017(2) 0.054(4) 0.001(2) 0.000(3) -0.004(2)
N12 0.032(2) 0.0141(18) 0.031(2) 0.001(2) 0.0044(17) -0.002(2)
C52 0.027(2) 0.024(3) 0.026(2) 0.0020(19) 0.0037(19) -0.0028(19)
C14 0.031(3) 0.022(2) 0.027(3) -0.001(2) 0.005(2) -0.004(2)
C15 0.041(3) 0.046(3) 0.025(3) 0.004(2) 0.002(2) -0.004(3)
C16 0.030(3) 0.026(3) 0.039(3) -0.003(2) 0.001(2) 0.000(2)
C17 0.034(3) 0.022(3) 0.049(3) -0.005(2) 0.014(3) -0.006(2)
C18 0.050(3) 0.029(3) 0.032(3) -0.001(2) 0.019(2) -0.014(3)
C19 0.043(3) 0.025(2) 0.025(2) 0.000(2) 0.006(2) -0.010(3)
C20 0.064(4) 0.038(3) 0.030(3) 0.011(2) -0.004(3) -0.012(3)
C21 0.030(2) 0.016(2) 0.035(3) 0.004(2) 0.0016(19) 0.004(2)
C22 0.032(3) 0.022(2) 0.038(3) -0.002(2) 0.001(2) 0.007(2)
C23 0.038(3) 0.025(2) 0.030(3) 0.006(2) 0.001(2) 0.010(2)
C24 0.044(3) 0.041(3) 0.033(3) -0.006(3) -0.006(3) 0.005(3)
C25 0.034(3) 0.028(3) 0.042(3) 0.002(2) -0.004(2) 0.006(2)
C26 0.035(3) 0.029(3) 0.052(4) 0.008(2) -0.001(3) 0.003(2)
C27 0.039(3) 0.037(3) 0.078(5) 0.003(3) 0.004(3) 0.002(3)
C28 0.025(3) 0.017(2) 0.029(3) 0.0029(19) 0.000(2) 0.0002(19)
N29 0.027(2) 0.0172(19) 0.028(2) -0.0028(17) -0.0008(17) 0.0054(17)
C30 0.028(3) 0.021(2) 0.025(2) 0.0008(19) 0.000(2) 0.000(2)
C31 0.035(3) 0.019(2) 0.031(3) 0.000(2) 0.004(2) 0.002(2)
C32 0.039(3) 0.031(3) 0.037(3) 0.013(2) 0.009(2) 0.003(2)
C33 0.038(3) 0.026(3) 0.027(3) 0.002(2) -0.001(2) 0.003(2)
C34 0.029(3) 0.026(3) 0.042(3) -0.003(2) -0.004(2) 0.002(2)
C35 0.027(3) 0.027(3) 0.043(3) 0.006(2) 0.004(2) 0.001(2)
C36 0.029(3) 0.022(2) 0.036(3) 0.000(2) 0.005(2) 0.003(2)
C37 0.040(3) 0.043(3) 0.037(3) 0.007(3) 0.008(3) -0.001(3)
C38 0.045(4) 0.047(4) 0.054(4) -0.003(3) -0.012(3) -0.006(3)
C39 0.034(3) 0.023(3) 0.042(3) -0.009(2) -0.001(2) 0.005(2)
C40 0.038(3) 0.023(3) 0.036(3) -0.006(2) -0.003(2) 0.003(2)
N41 0.028(2) 0.0157(19) 0.036(2) -0.0062(17) -0.0035(18) 0.0013(16)
C42 0.030(3) 0.021(2) 0.029(3) -0.002(2) 0.000(2) -0.002(2)
C43 0.033(3) 0.028(3) 0.029(3) -0.003(2) 0.002(2) 0.002(2)
C44 0.035(3) 0.048(3) 0.024(3) -0.007(2) 0.003(2) 0.000(3)
C45 0.034(3) 0.033(3) 0.029(3) 0.002(2) -0.001(2) 0.000(2)
C46 0.028(3) 0.034(3) 0.047(3) -0.003(3) -0.002(2) -0.001(2)
C47 0.032(3) 0.037(3) 0.040(3) 0.006(3) 0.004(2) -0.007(2)
C48 0.041(3) 0.021(3) 0.033(3) 0.003(2) 0.001(2) -0.006(2)
C49 0.049(4) 0.037(3) 0.045(3) 0.009(3) -0.005(3) -0.011(3)
C50 0.059(4) 0.053(4) 0.048(4) 0.011(3) 0.018(3) -0.005(3)
O1 0.060(3) 0.042(3) 0.071(3) 0.009(2) -0.004(3) -0.012(2)
C2 0.028(3) 0.054(4) 0.052(4) 0.010(3) 0.014(3) -0.005(3)
C3 0.035(3) 0.029(3) 0.046(3) 0.001(2) 0.010(2) 0.007(2)
C4 0.049(4) 0.032(3) 0.044(3) -0.009(3) 0.005(3) 0.005(3)
C5 0.069(5) 0.067(5) 0.034(3) 0.001(3) 0.022(3) -0.007(4)
C6 0.031(3) 0.057(4) 0.066(4) 0.001(3) 0.004(3) 0.006(3)
C7 0.043(4) 0.045(4) 0.078(5) -0.006(3) 0.024(3) -0.003(3)
C8 0.047(4) 0.040(4) 0.089(6) 0.006(4) 0.016(4) -0.006(3)
C9 0.039(4) 0.062(5) 0.099(6) 0.020(5) 0.000(4) 0.001(4)
C10 0.089(7) 0.077(6) 0.079(6) 0.004(5) -0.008(5) -0.038(5)
C13 0.093(7) 0.108(8) 0.086(7) 0.036(6) -0.023(5) -0.044(6)

loop_
_atom_type_symbol
_atom_type_scat_dispersion_real
_atom_type_scat_dispersion_imag
_atom_type_scat_Cromer_Mann_a1
_atom_type_scat_Cromer_Mann_b1
_atom_type_scat_Cromer_Mann_a2
_atom_type_scat_Cromer_Mann_b2
_atom_type_scat_Cromer_Mann_a3
_atom_type_scat_Cromer_Mann_b3
_atom_type_scat_Cromer_Mann_a4
_atom_type_scat_Cromer_Mann_b4
_atom_type_scat_Cromer_Mann_c
_atom_type_scat_source
C 0.0033 0.0016 2.3100 20.8439 1.0200 10.2075 1.5886 0.5687 0.8650 51.6512 0.2156 'International Tables Vol C 4.2.6.8 and 6.1.1.4'
H 0.0000 0.0000 0.4930 10.5109 0.3229 26.1257 0.1402 3.1424 0.0408 57.7998 0.0030 'International Tables Vol C 4.2.6.8 and 6.1.1.4'
Cl 0.1484 0.1585 11.4604 0.0104 7.1964 1.1662 6.2556 18.5194 1.6455 47.7784 -9.5574 'International Tables Vol C 4.2.6.8 and 6.1.1.4'
Ir -1.4442 7.9887 27.3049 1.5928 16.7296 8.8655 15.6115 0.4179 5.8338 45.0011 11.4722 'International Tables Vol C 4.2.6.8 and 6.1.1.4'
N 0.0061 0.0033 12.2126 0.0057 3.1322 9.8933 2.0125 28.9975 1.1663 0.5826 -11.5290 'International Tables Vol C 4.2.6.8 and 6.1.1.4'
O 0.0106 0.0060 3.0485 13.2771 2.2868 5.7011 1.5463 0.3239 0.8670 32.9089 0.2508 'International Tables Vol C 4.2.6.8 and 6.1.1.4'

loop_
_geom_angle_atom_site_label_1
_geom_angle_atom_site_label_2
_geom_angle_atom_site_label_3
_geom_angle
_geom_angle_publ_flag
Cl2 Ir1 C55 156.02(14) yes
Cl2 Ir1 C56 163.83(12) yes
C55 Ir1 C56 39.09(17) yes
Cl2 Ir1 C54 85.04(16) yes
C55 Ir1 C54 108.6(2) yes
C56 Ir1 C54 92.0(2) yes
Cl2 Ir1 C28 82.81(14) yes
C55 Ir1 C28 83.63(19) yes
C56 Ir1 C28 99.0(2) yes
C54 Ir1 C28 167.6(2) yes
Ir1 C55 C56 70.3(3) yes
Ir1 C55 C57 122.5(3) yes
C56 C55 C57 124.2(5) yes
Ir1 C55 H551 109.9 no
C56 C55 H551 112.3 no
C57 C55 H551 111.6 no
Ir1 C56 C55 70.6(3) yes
Ir1 C56 C58 122.5(3) yes
C55 C56 C58 120.7(4) yes
Ir1 C56 H561 110.4 no
C55 C56 H561 114.2 no
C58 C56 H561 112.4 no
C56 C58 C51 113.9(4) yes
C56 C58 H581 108.0 no
C51 C58 H581 109.2 no
C56 C58 H582 108.3 no
C51 C58 H582 108.3 no
H581 C58 H582 109.1 no
C58 C51 C5 117.2(5) yes
C58 C51 H511 107.7 no
C5 C51 H511 107.9 no
C58 C51 H512 106.8 no
C5 C51 H512 108.1 no
H511 C51 H512 108.8 no
C55 C57 C2 111.9(4) yes
C55 C57 H571 108.8 no
C2 C57 H571 108.8 no
C55 C57 H572 107.9 no
C2 C57 H572 109.8 no
H571 C57 H572 109.6 no
Ir1 C54 N9 131.9(4) yes
Ir1 C54 N12 122.3(4) yes
N9 C54 N12 105.6(4) yes
C54 N9 C53 112.9(4) yes
C54 N9 C21 128.9(4) yes
C53 N9 C21 116.3(4) yes
N9 C53 C11 101.1(4) yes
N9 C53 H531 109.8 no
C11 C53 H531 113.4 no
N9 C53 H532 111.2 no
C11 C53 H532 111.4 no
H531 C53 H532 109.8 no
C53 C11 N12 101.1(4) yes
C53 C11 H112 111.7 no
N12 C11 H112 110.6 no
C53 C11 H111 112.0 no
N12 C11 H111 111.8 no
H112 C11 H111 109.4 no
C11 N12 C54 112.7(4) yes
C11 N12 C52 114.9(4) yes
C54 N12 C52 132.1(5) yes
N12 C52 C14 121.8(4) yes
N12 C52 C19 117.5(4) yes
C14 C52 C19 120.2(5) yes
C52 C14 C15 121.6(5) yes
C52 C14 C16 119.1(5) yes
C15 C14 C16 119.3(5) yes
C14 C15 H152 109.6 no
C14 C15 H151 109.5 no
H152 C15 H151 109.9 no
C14 C15 H153 109.8 no
H152 C15 H153 108.8 no
H151 C15 H153 109.2 no
C14 C16 C17 121.3(5) yes
C14 C16 H161 119.6 no
C17 C16 H161 119.1 no
C16 C17 C18 118.4(5) yes
C16 C17 C7 121.5(6) yes
C18 C17 C7 120.1(5) yes
C17 C18 C19 122.2(5) yes
C17 C18 H181 118.9 no
C19 C18 H181 118.9 no
C52 C19 C18 118.8(5) yes
C52 C19 C20 122.3(5) yes
C18 C19 C20 119.0(5) yes
C19 C20 H201 109.0 no
C19 C20 H202 110.0 no
H201 C20 H202 109.3 no
C19 C20 H203 109.8 no
H201 C20 H203 108.8 no
H202 C20 H203 110.0 no
N9 C21 C22 118.8(4) yes
N9 C21 C23 120.0(4) yes
C22 C21 C23 120.9(5) yes
C21 C22 C3 118.4(5) yes
C21 C22 C4 123.1(5) yes
C3 C22 C4 118.4(5) yes
C21 C23 C24 122.0(5) yes
C21 C23 C25 117.7(5) yes
C24 C23 C25 120.3(5) yes
C23 C24 H243 109.7 no
C23 C24 H241 108.7 no
H243 C24 H241 109.9 no
C23 C24 H242 109.3 no
H243 C24 H242 109.9 no
H241 C24 H242 109.4 no
C23 C25 C26 122.8(5) yes
C23 C25 H251 118.4 no
C26 C25 H251 118.8 no
C25 C26 C27 121.1(6) yes
C25 C26 C3 117.7(5) yes
C27 C26 C3 121.2(6) yes
C26 C27 H273 109.0 no
C26 C27 H271 110.6 no
H273 C27 H271 108.5 no
C26 C27 H272 111.1 no
H273 C27 H272 108.5 no
H271 C27 H272 109.1 no
Ir1 C28 N29 125.6(4) yes
Ir1 C28 N41 126.7(3) yes
N29 C28 N41 106.8(4) yes
C28 N29 C30 127.1(4) yes
C28 N29 C39 114.9(4) yes
C30 N29 C39 117.1(4) yes
N29 C30 C31 117.8(4) yes
N29 C30 C36 120.3(5) yes
C31 C30 C36 121.3(5) yes
C30 C31 C32 121.6(5) yes
C30 C31 C33 118.5(5) yes
C32 C31 C33 119.8(5) yes
C31 C32 H321 109.7 no
C31 C32 H322 109.4 no
H321 C32 H322 108.3 no
C31 C32 H323 109.8 no
H321 C32 H323 109.9 no
H322 C32 H323 109.7 no
C31 C33 C34 121.2(5) yes
C31 C33 H331 119.4 no
C34 C33 H331 119.4 no
C33 C34 C35 118.8(5) yes
C33 C34 C38 120.2(5) yes
C35 C34 C38 120.9(5) yes
C34 C35 C36 121.7(5) yes
C34 C35 H351 119.7 no
C36 C35 H351 118.5 no
C35 C36 C30 118.5(5) yes
C35 C36 C37 118.9(5) yes
C30 C36 C37 122.6(5) yes
C36 C37 H371 110.5 no
C36 C37 H373 109.7 no
H371 C37 H373 108.7 no
C36 C37 H372 110.1 no
H371 C37 H372 109.2 no
H373 C37 H372 108.6 no
C34 C38 H382 110.5 no
C34 C38 H381 109.6 no
H382 C38 H381 109.4 no
C34 C38 H383 109.4 no
H382 C38 H383 109.0 no
H381 C38 H383 108.9 no
N29 C39 C40 102.1(4) yes
N29 C39 H391 111.5 no
C40 C39 H391 111.7 no
N29 C39 H392 111.8 no
C40 C39 H392 110.9 no
H391 C39 H392 108.8 no
C39 C40 N41 102.5(4) yes
C39 C40 H401 111.5 no
N41 C40 H401 111.0 no
C39 C40 H402 111.6 no
N41 C40 H402 110.4 no
H401 C40 H402 109.7 no
C40 N41 C28 113.7(4) yes
C40 N41 C42 118.4(4) yes
C28 N41 C42 127.8(4) yes
N41 C42 C43 120.9(5) yes
N41 C42 C48 118.8(4) yes
C43 C42 C48 120.0(5) yes
C42 C43 C44 121.4(5) yes
C42 C43 C45 118.7(5) yes
C44 C43 C45 119.8(5) yes
C43 C44 H441 111.1 no
C43 C44 H443 109.1 no
H441 C44 H443 108.0 no
C43 C44 H442 110.8 no
H441 C44 H442 109.6 no
H443 C44 H442 108.1 no
C43 C45 C46 122.5(5) yes
C43 C45 H451 118.9 no
C46 C45 H451 118.6 no
C45 C46 C47 117.5(5) yes
C45 C46 C6 121.5(5) yes
C47 C46 C6 121.0(5) yes
C46 C47 C48 122.0(5) yes
C46 C47 H471 119.0 no
C48 C47 H471 118.9 no
C42 C48 C47 118.6(5) yes
C42 C48 C49 121.8(5) yes
C47 C48 C49 119.6(5) yes
C48 C49 H491 108.9 no
C48 C49 H493 109.5 no
H491 C49 H493 109.3 no
C48 C49 H492 110.8 no
H491 C49 H492 109.4 no
H493 C49 H492 109.0 no
C2 C50 C5 115.3(6) yes
C2 C50 H502 108.4 no
C5 C50 H502 107.7 no
C2 C50 H501 107.8 no
C5 C50 H501 108.3 no
H502 C50 H501 109.2 no
C8 O1 C10 112.4(6) yes
C57 C2 C50 115.4(5) yes
C57 C2 H22 107.6 no
C50 C2 H22 108.0 no
C57 C2 H21 107.6 no
C50 C2 H21 108.5 no
H22 C2 H21 109.6 no
C22 C3 C26 121.8(5) yes
C22 C3 H31 119.8 no
C26 C3 H31 118.5 no
C22 C4 H41 109.9 no
C22 C4 H42 110.2 no
H41 C4 H42 109.6 no
C22 C4 H43 109.6 no
H41 C4 H43 108.6 no
H42 C4 H43 108.8 no
C51 C5 C50 118.3(6) yes
C51 C5 H52 106.7 no
C50 C5 H52 106.8 no
C51 C5 H51 108.1 no
C50 C5 H51 106.7 no
H52 C5 H51 110.2 no
C46 C6 H62 109.7 no
C46 C6 H61 110.0 no
H62 C6 H61 108.8 no
C46 C6 H63 110.2 no
H62 C6 H63 109.1 no
H61 C6 H63 109.0 no
C17 C7 H72 109.9 no
C17 C7 H73 110.1 no
H72 C7 H73 108.0 no
C17 C7 H71 110.2 no
H72 C7 H71 109.5 no
H73 C7 H71 109.0 no
O1 C8 C9 108.6(6) yes
O1 C8 H81 109.6 no
C9 C8 H81 110.1 no
O1 C8 H82 109.5 no
C9 C8 H82 109.5 no
H81 C8 H82 109.5 no
C8 C9 H92 109.3 no
C8 C9 H93 109.5 no
H92 C9 H93 109.4 no
C8 C9 H91 109.0 no
H92 C9 H91 109.9 no
H93 C9 H91 109.8 no
O1 C10 C13 108.5(7) yes
O1 C10 H102 109.4 no
C13 C10 H102 109.5 no
O1 C10 H101 109.9 no
C13 C10 H101 110.1 no
H102 C10 H101 109.5 no
C10 C13 H132 109.4 no
C10 C13 H131 109.6 no
H132 C13 H131 109.7 no
C10 C13 H133 109.3 no
H132 C13 H133 109.5 no
H131 C13 H133 109.3 no

loop_
_geom_bond_atom_site_label_1
_geom_bond_atom_site_label_2
_geom_bond_distance
_geom_bond_publ_flag
Ir1 Cl2 2.3674(11) yes
Ir1 C55 2.134(5) yes
Ir1 C56 2.131(4) yes
Ir1 C54 2.076(4) yes
Ir1 C28 2.062(5) yes
C55 C56 1.426(6) yes
C55 C57 1.497(7) yes
C55 H551 0.979 no
C56 C58 1.507(7) yes
C56 H561 0.972 no
C58 C51 1.540(7) yes
C58 H581 0.977 no
C58 H582 0.977 no
C51 C5 1.526(9) yes
C51 H511 0.977 no
C51 H512 0.974 no
C57 C2 1.544(7) yes
C57 H571 0.977 no
C57 H572 0.976 no
C54 N9 1.361(6) yes
C54 N12 1.370(6) yes
N9 C53 1.482(6) yes
N9 C21 1.432(6) yes
C53 C11 1.520(7) yes
C53 H531 0.983 no
C53 H532 0.977 no
C11 N12 1.483(7) yes
C11 H112 0.976 no
C11 H111 0.973 no
N12 C52 1.434(6) yes
C52 C14 1.396(7) yes
C52 C19 1.409(6) yes
C14 C15 1.513(7) yes
C14 C16 1.393(7) yes
C15 H152 0.962 no
C15 H151 0.967 no
C15 H153 0.969 no
C16 C17 1.388(7) yes
C16 H161 0.930 no
C17 C18 1.388(8) yes
C17 C7 1.515(8) yes
C18 C19 1.374(7) yes
C18 H181 0.926 no
C19 C20 1.508(7) yes
C20 H201 0.966 no
C20 H202 0.965 no
C20 H203 0.965 no
C21 C22 1.401(7) yes
C21 C23 1.400(7) yes
C22 C3 1.393(7) yes
C22 C4 1.513(7) yes
C23 C24 1.500(8) yes
C23 C25 1.387(8) yes
C24 H243 0.969 no
C24 H241 0.970 no
C24 H242 0.964 no
C25 C26 1.387(8) yes
C25 H251 0.940 no
C26 C27 1.515(8) yes
C26 C3 1.389(8) yes
C27 H273 0.952 no
C27 H271 0.957 no
C27 H272 0.957 no
C28 N29 1.335(6) yes
C28 N41 1.350(6) yes
N29 C30 1.448(6) yes
N29 C39 1.472(6) yes
C30 C31 1.403(7) yes
C30 C36 1.382(7) yes
C31 C32 1.506(7) yes
C31 C33 1.391(7) yes
C32 H321 0.956 no
C32 H322 0.968 no
C32 H323 0.963 no
C33 C34 1.390(7) yes
C33 H331 0.938 no
C34 C35 1.380(8) yes
C34 C38 1.517(7) yes
C35 C36 1.396(7) yes
C35 H351 0.936 no
C36 C37 1.511(7) yes
C37 H371 0.960 no
C37 H373 0.963 no
C37 H372 0.963 no
C38 H382 0.956 no
C38 H381 0.960 no
C38 H383 0.959 no
C39 C40 1.526(7) yes
C39 H391 0.972 no
C39 H392 0.966 no
C40 N41 1.481(6) yes
C40 H401 0.974 no
C40 H402 0.979 no
N41 C42 1.444(6) yes
C42 C43 1.394(7) yes
C42 C48 1.407(7) yes
C43 C44 1.508(7) yes
C43 C45 1.390(7) yes
C44 H441 0.962 no
C44 H443 0.963 no
C44 H442 0.961 no
C45 C46 1.376(8) yes
C45 H451 0.936 no
C46 C47 1.401(8) yes
C46 C6 1.504(8) yes
C47 C48 1.382(8) yes
C47 H471 0.938 no
C48 C49 1.504(7) yes
C49 H491 0.957 no
C49 H493 0.963 no
C49 H492 0.970 no
C50 C2 1.532(9) yes
C50 C5 1.517(9) yes
C50 H502 0.986 no
C50 H501 0.985 no
O1 C8 1.419(8) yes
O1 C10 1.419(9) yes
C2 H22 0.980 no
C2 H21 0.964 no
C3 H31 0.934 no
C4 H41 0.964 no
C4 H42 0.959 no
C4 H43 0.965 no
C5 H52 0.976 no
C5 H51 0.984 no
C6 H62 0.958 no
C6 H61 0.964 no
C6 H63 0.962 no
C7 H72 0.960 no
C7 H73 0.959 no
C7 H71 0.964 no
C8 C9 1.490(10) yes
C8 H81 0.981 no
C8 H82 0.984 no
C9 H92 0.967 no
C9 H93 0.968 no
C9 H91 0.970 no
C10 C13 1.499(12) yes
C10 H102 0.980 no
C10 H101 0.982 no
C13 H132 0.966 no
C13 H131 0.967 no
C13 H133 0.965 no

loop_
_geom_hbond_atom_site_label_D
_geom_hbond_atom_site_label_H
_geom_hbond_atom_site_label_A
_geom_hbond_site_symmetry_A
_geom_hbond_angle_DHA
_geom_hbond_distance_DH
_geom_hbond_distance_HA
_geom_hbond_distance_DA
_geom_hbond_publ_flag
C57 H571 C21 . 131.43 0.977 2.576 3.304(8) yes
C57 H571 C22 . 155.35 0.977 2.571 3.482(8) yes
C53 H531 O1 3_656 149.93 0.983 2.534 3.420(8) yes
